data_7000096
loop_
_publ_author_name
'Schranz, Ingo'
'Lief, Graham R.'
'Carrow, Christopher J.'
'Haagenson, Dana C.'
'Grocholl, Luke'
'Stahl, Lothar'
'Staples, Richard J.'
'Boomishankar, Ramamoorthy'
'Steiner, Alexander'

_publ_section_title
;
 Reversal of polarization in amidophosphines: neutral- and
 anionic-kappaP coordination vs. anionic-kappaP,N coordination and the
 formation of nickelaazaphosphiranes.
;
_journal_issue 20
_journal_name_full 'Dalton transactions (Cambridge, England : 2003)'
_journal_page_first 3307
_journal_page_last 3318
_journal_paper_doi 10.1039/b507040f
_journal_year 2005
_chemical_formula_sum 'C26 H54 N6 P2 Si2'
_chemical_formula_weight 568.34
_chemical_name_systematic
;

?
;
_space_group_IT_number 61
_symmetry_cell_setting orthorhombic
_symmetry_space_group_name_Hall '-P 2ac 2ab'
_symmetry_space_group_name_H-M 'P b c a'
_atom_sites_solution_hydrogens geom
_atom_sites_solution_primary direct
_atom_sites_solution_secondary difmap
_audit_creation_method SHELXL-97
_cell_angle_alpha 90.00
_cell_angle_beta 90.00
_cell_angle_gamma 90.00
_cell_formula_units_Z 8
_cell_length_a 12.225(3)
_cell_length_b 16.783(4)
_cell_length_c 32.714(7)
_cell_measurement_reflns_used 38
_cell_measurement_temperature 293(2)
_cell_measurement_theta_max 12.51
_cell_measurement_theta_min 4.73
_cell_volume 6712(3)
_computing_cell_refinement 'Bruker XSCANS'
_computing_data_collection 'Bruker XSCANS'
_computing_data_reduction 'Bruker SHELXTL'
_computing_molecular_graphics 'Bruker SHELXTL'
_computing_publication_material 'Bruker SHELXTL'
_computing_structure_refinement 'SHELXL-97 (Sheldrick, 1997)'
_computing_structure_solution 'SHELXS-97 (Sheldrick, 1990)'
_diffrn_ambient_temperature 293(2)
_diffrn_measured_fraction_theta_full 0.993
_diffrn_measured_fraction_theta_max 0.993
_diffrn_measurement_device_type 'Bruker P4'
_diffrn_measurement_method '\w scans'
_diffrn_radiation_monochromator graphite
_diffrn_radiation_source 'fine-focus sealed tube'
_diffrn_radiation_type MoK\a
_diffrn_radiation_wavelength 0.71073
_diffrn_reflns_av_R_equivalents 0.0468
_diffrn_reflns_av_sigmaI/netI 0.0324
_diffrn_reflns_limit_h_max 13
_diffrn_reflns_limit_h_min -1
_diffrn_reflns_limit_k_max 18
_diffrn_reflns_limit_k_min -1
_diffrn_reflns_limit_l_max 35
_diffrn_reflns_limit_l_min -1
_diffrn_reflns_number 5443
_diffrn_reflns_theta_full 22.49
_diffrn_reflns_theta_max 22.49
_diffrn_reflns_theta_min 2.08
_diffrn_standards_interval_count 97
_diffrn_standards_number 3
_exptl_absorpt_coefficient_mu 0.228
_exptl_absorpt_correction_type none
_exptl_crystal_colour colorless
_exptl_crystal_density_diffrn 1.154
_exptl_crystal_density_method 'not measured'
_exptl_crystal_description rhombic
_exptl_crystal_F_000 2536
_exptl_crystal_size_max 0.85
_exptl_crystal_size_mid 0.85
_exptl_crystal_size_min 0.2
_refine_diff_density_max 0.357
_refine_diff_density_min -0.402
_refine_diff_density_rms 0.068
_refine_ls_extinction_method none
_refine_ls_goodness_of_fit_ref 1.037
_refine_ls_hydrogen_treatment mixed
_refine_ls_matrix_type full
_refine_ls_number_parameters 351
_refine_ls_number_reflns 4355
_refine_ls_number_restraints 0
_refine_ls_restrained_S_all 1.037
_refine_ls_R_factor_all 0.0813
_refine_ls_R_factor_gt 0.0547
_refine_ls_shift/su_max 0.001
_refine_ls_shift/su_mean 0.000
_refine_ls_structure_factor_coef Fsqd
_refine_ls_weighting_details 'calc w=1/[\s^2^(Fo^2^)+(0.0663P)^2^+10.4298P] where P=(Fo^2^+2Fc^2^)/3'
_refine_ls_weighting_scheme calc
_refine_ls_wR_factor_gt 0.1352
_refine_ls_wR_factor_ref 0.1533
_reflns_number_gt 3477
_reflns_number_total 4355
_reflns_threshold_expression >2sigma(I)
_cod_data_source_file b507040f.txt
_cod_data_source_block 9b
_cod_depositor_comments
;
The following automatic conversions were performed:
'_symmetry_cell_setting' value 'Orthorhombic' changed to 'orthorhombic'
according to '/home/saulius/struct/CIF-dictionaries/cif_core.dic'
dictionary named 'cif_core.dic' version 2.4.1 from 2010-06-29.

Automatic conversion script
Id: cif_fix_enum 1527 2010-12-29 10:47:43Z saulius 
;
_cod_original_cell_volume 6712(2)
_cod_original_sg_symbol_H-M Pbca
_cod_database_code 7000096

loop_
_symmetry_equiv_pos_as_xyz
'x, y, z'
'-x+1/2, -y, z+1/2'
'-x, y+1/2, -z+1/2'
'x+1/2, -y+1/2, -z'
'-x, -y, -z'
'x-1/2, y, -z-1/2'
'x, -y-1/2, z-1/2'
'-x-1/2, y-1/2, z'

loop_
_atom_site_label
_atom_site_type_symbol
_atom_site_fract_x
_atom_site_fract_y
_atom_site_fract_z
_atom_site_U_iso_or_equiv
_atom_site_adp_type
_atom_site_occupancy
_atom_site_symmetry_multiplicity
_atom_site_calc_flag
_atom_site_refinement_flags
_atom_site_disorder_assembly
_atom_site_disorder_group
N1 N 1.1693(2) 0.85419(18) 0.08396(9) 0.0463(7) Uani 1 1 d . . .
N2 N 1.0335(2) 0.75785(18) 0.08288(9) 0.0490(8) Uani 1 1 d . . .
N3 N 0.9302(2) 1.02757(17) 0.17428(9) 0.0468(7) Uani 1 1 d . . .
N4 N 0.8869(2) 0.91175(18) 0.20894(9) 0.0480(8) Uani 1 1 d . . .
N5 N 0.9748(2) 0.89093(17) 0.12896(9) 0.0434(7) Uani 1 1 d . . .
N6A N 0.9946(5) 0.9537(4) 0.04515(19) 0.068(2) Uani 0.583(8) 1 d P A 1
H6A1 H 0.9948 0.9722 0.0206 0.081 Uiso 0.583(8) 1 calc PR A 1
H6A2 H 1.0553 0.9469 0.0580 0.081 Uiso 0.583(8) 1 calc PR A 1
N6B N 0.7400(8) 0.8641(5) 0.1438(3) 0.068(3) Uani 0.417(8) 1 d P A 2
H6B1 H 0.7822 0.8458 0.1626 0.082 Uiso 0.417(8) 1 calc PR A 2
H6B2 H 0.6702 0.8608 0.1464 0.082 Uiso 0.417(8) 1 calc PR A 2
P1 P 1.07882(8) 0.82022(6) 0.12107(3) 0.0430(3) Uani 1 1 d . . .
P2 P 0.99432(7) 0.93623(6) 0.17667(3) 0.0421(3) Uani 1 1 d . . .
Si1 Si 1.14022(10) 0.77802(8) 0.04956(3) 0.0601(4) Uani 1 1 d . . .
Si2 Si 0.83751(9) 1.00825(7) 0.21308(4) 0.0560(3) Uani 1 1 d . . .
C1 C 1.2472(5) 0.6999(4) 0.04602(18) 0.1005(18) Uani 1 1 d . . .
H1A H 1.2656 0.6816 0.0730 0.151 Uiso 1 1 calc R . .
H1B H 1.3112 0.7216 0.0331 0.151 Uiso 1 1 calc R . .
H1C H 1.2202 0.6560 0.0301 0.151 Uiso 1 1 calc R . .
C2 C 1.1025(5) 0.8053(4) -0.00335(13) 0.1021(19) Uani 1 1 d . . .
H2A H 1.0906 0.7578 -0.0191 0.153 Uiso 1 1 calc R . .
H2B H 1.1606 0.8357 -0.0154 0.153 Uiso 1 1 calc R . .
H2C H 1.0367 0.8366 -0.0030 0.153 Uiso 1 1 calc R . .
C3 C 0.8645(4) 1.0586(3) 0.26300(14) 0.0854(15) Uani 1 1 d . . .
H3A H 0.9416 1.0579 0.2686 0.128 Uiso 1 1 calc R . .
H3B H 0.8263 1.0311 0.2844 0.128 Uiso 1 1 calc R . .
H3C H 0.8394 1.1128 0.2617 0.128 Uiso 1 1 calc R . .
C4 C 0.6915(3) 1.0250(3) 0.20093(19) 0.0868(16) Uani 1 1 d . . .
H4A H 0.6782 1.0810 0.1979 0.130 Uiso 1 1 calc R . .
H4B H 0.6469 1.0044 0.2227 0.130 Uiso 1 1 calc R . .
H4C H 0.6734 0.9981 0.1759 0.130 Uiso 1 1 calc R . .
C10 C 1.2747(3) 0.8933(3) 0.09336(13) 0.0558(10) Uani 1 1 d . . .
C11 C 1.2553(4) 0.9653(3) 0.12014(19) 0.0987(18) Uani 1 1 d . . .
H11A H 1.2115 1.0034 0.1056 0.148 Uiso 1 1 calc R . .
H11B H 1.3242 0.9890 0.1272 0.148 Uiso 1 1 calc R . .
H11C H 1.2179 0.9492 0.1446 0.148 Uiso 1 1 calc R . .
C12 C 1.3296(4) 0.9176(4) 0.05399(16) 0.1006(19) Uani 1 1 d . . .
H12A H 1.3390 0.8717 0.0369 0.151 Uiso 1 1 calc R . .
H12B H 1.3997 0.9406 0.0599 0.151 Uiso 1 1 calc R . .
H12C H 1.2849 0.9561 0.0401 0.151 Uiso 1 1 calc R . .
C13 C 1.3511(4) 0.8374(4) 0.11712(16) 0.0894(16) Uani 1 1 d . . .
H13A H 1.3149 0.8192 0.1414 0.134 Uiso 1 1 calc R . .
H13B H 1.4165 0.8656 0.1245 0.134 Uiso 1 1 calc R . .
H13C H 1.3698 0.7926 0.1003 0.134 Uiso 1 1 calc R . .
C20 C 0.9668(4) 0.6849(2) 0.08731(14) 0.0648(12) Uani 1 1 d . . .
C21 C 1.0145(5) 0.6318(3) 0.1210(2) 0.116(2) Uani 1 1 d . . .
H21A H 1.0903 0.6216 0.1154 0.174 Uiso 1 1 calc R . .
H21B H 0.9752 0.5823 0.1218 0.174 Uiso 1 1 calc R . .
H21C H 1.0079 0.6583 0.1469 0.174 Uiso 1 1 calc R . .
C22 C 0.9688(7) 0.6398(4) 0.0475(2) 0.135(3) Uani 1 1 d . . .
H22A H 0.9512 0.6754 0.0254 0.203 Uiso 1 1 calc R . .
H22B H 0.9161 0.5975 0.0484 0.203 Uiso 1 1 calc R . .
H22C H 1.0404 0.6179 0.0432 0.203 Uiso 1 1 calc R . .
C23 C 0.8510(4) 0.7052(3) 0.0982(2) 0.113(2) Uani 1 1 d . . .
H23A H 0.8500 0.7357 0.1230 0.169 Uiso 1 1 calc R . .
H23B H 0.8100 0.6570 0.1020 0.169 Uiso 1 1 calc R . .
H23C H 0.8189 0.7358 0.0765 0.169 Uiso 1 1 calc R . .
C30 C 0.9762(3) 1.1032(2) 0.15953(13) 0.0562(10) Uani 1 1 d . . .
C31 C 0.8981(4) 1.1705(3) 0.17095(17) 0.0809(14) Uani 1 1 d . . .
H31A H 0.8263 1.1585 0.1609 0.121 Uiso 1 1 calc R . .
H31B H 0.9233 1.2194 0.1590 0.121 Uiso 1 1 calc R . .
H31C H 0.8957 1.1759 0.2002 0.121 Uiso 1 1 calc R . .
C32 C 0.9869(4) 1.1013(3) 0.11296(14) 0.0758(13) Uani 1 1 d . . .
H32A H 1.0347 1.0586 0.1051 0.114 Uiso 1 1 calc R . .
H32B H 1.0165 1.1510 0.1036 0.114 Uiso 1 1 calc R . .
H32C H 0.9161 1.0932 0.1010 0.114 Uiso 1 1 calc R . .
C33 C 1.0879(4) 1.1194(3) 0.17900(15) 0.0737(13) Uani 1 1 d . . .
H33A H 1.0809 1.1193 0.2082 0.111 Uiso 1 1 calc R . .
H33B H 1.1145 1.1703 0.1701 0.111 Uiso 1 1 calc R . .
H33C H 1.1385 1.0786 0.1709 0.111 Uiso 1 1 calc R . .
C40 C 0.8888(3) 0.8443(2) 0.23825(12) 0.0559(10) Uani 1 1 d . . .
C41 C 0.7734(4) 0.8329(3) 0.25493(17) 0.0880(16) Uani 1 1 d . . .
H41A H 0.7503 0.8806 0.2686 0.132 Uiso 1 1 calc R . .
H41B H 0.7729 0.7893 0.2739 0.132 Uiso 1 1 calc R . .
H41C H 0.7243 0.8216 0.2328 0.132 Uiso 1 1 calc R . .
C42 C 0.9659(4) 0.8619(3) 0.27384(13) 0.0777(14) Uani 1 1 d . . .
H42A H 1.0380 0.8724 0.2635 0.116 Uiso 1 1 calc R . .
H42B H 0.9683 0.8167 0.2918 0.116 Uiso 1 1 calc R . .
H42C H 0.9400 0.9076 0.2886 0.116 Uiso 1 1 calc R . .
C43 C 0.9258(5) 0.7688(3) 0.21704(15) 0.0867(16) Uani 1 1 d . . .
H43A H 0.8767 0.7568 0.1950 0.130 Uiso 1 1 calc R . .
H43B H 0.9257 0.7255 0.2362 0.130 Uiso 1 1 calc R . .
H43C H 0.9983 0.7762 0.2065 0.130 Uiso 1 1 calc R . .
C50 C 0.8847(3) 0.9071(2) 0.10192(11) 0.0475(9) Uani 1 1 d . A .
C51 C 0.7784(3) 0.8941(3) 0.11402(18) 0.0696(13) Uani 1 1 d . . .
C52 C 0.6925(5) 0.9106(4) 0.0875(3) 0.120(3) Uani 1 1 d . A .
H52 H 0.6208 0.9023 0.0959 0.144 Uiso 1 1 calc R . .
C53 C 0.7119(9) 0.9382(5) 0.0501(3) 0.148(5) Uani 1 1 d . . .
H53 H 0.6535 0.9487 0.0327 0.178 Uiso 1 1 calc R A .
C54 C 0.8148(8) 0.9513(4) 0.03697(19) 0.113(3) Uani 1 1 d . A .
H54 H 0.8262 0.9705 0.0106 0.136 Uiso 1 1 calc R . .
C55 C 0.9048(4) 0.9364(3) 0.06237(13) 0.0657(12) Uani 1 1 d . . .

loop_
_atom_site_aniso_label
_atom_site_aniso_U_11
_atom_site_aniso_U_22
_atom_site_aniso_U_33
_atom_site_aniso_U_23
_atom_site_aniso_U_13
_atom_site_aniso_U_12
N1 0.0440(17) 0.0516(18) 0.0433(17) 0.0052(14) 0.0039(13) -0.0009(15)
N2 0.0539(18) 0.0437(17) 0.0493(17) -0.0049(14) -0.0024(15) -0.0010(15)
N3 0.0474(17) 0.0380(17) 0.0552(18) -0.0021(14) 0.0017(14) 0.0034(14)
N4 0.0452(17) 0.0509(19) 0.0478(17) 0.0063(15) 0.0036(14) 0.0058(15)
N5 0.0404(16) 0.0431(17) 0.0467(17) -0.0011(14) -0.0043(13) 0.0041(14)
N6A 0.070(5) 0.069(4) 0.064(4) 0.023(3) -0.004(3) 0.006(3)
N6B 0.060(5) 0.073(6) 0.072(6) -0.004(5) -0.007(5) -0.008(5)
P1 0.0430(5) 0.0411(5) 0.0450(5) 0.0010(4) 0.0010(4) 0.0038(4)
P2 0.0397(5) 0.0411(5) 0.0454(5) -0.0002(4) -0.0017(4) 0.0034(4)
Si1 0.0601(7) 0.0708(8) 0.0495(6) -0.0099(6) 0.0052(5) -0.0008(6)
Si2 0.0471(6) 0.0556(7) 0.0653(7) -0.0029(6) 0.0051(5) 0.0121(5)
C1 0.087(4) 0.109(4) 0.106(4) -0.046(4) 0.016(3) 0.014(3)
C2 0.114(4) 0.143(5) 0.049(3) -0.004(3) -0.008(3) -0.028(4)
C3 0.098(4) 0.083(3) 0.075(3) -0.016(3) 0.015(3) 0.018(3)
C4 0.049(3) 0.075(3) 0.136(5) 0.009(3) 0.017(3) 0.019(2)
C10 0.042(2) 0.062(3) 0.064(2) 0.002(2) 0.0063(18) -0.0045(19)
C11 0.062(3) 0.090(4) 0.144(5) -0.036(4) 0.011(3) -0.024(3)
C12 0.077(3) 0.144(5) 0.081(4) 0.019(4) 0.018(3) -0.037(4)
C13 0.055(3) 0.116(4) 0.097(4) 0.014(3) -0.021(3) -0.002(3)
C20 0.069(3) 0.046(2) 0.079(3) -0.014(2) 0.006(2) -0.008(2)
C21 0.130(5) 0.065(3) 0.154(6) 0.032(4) -0.003(4) -0.011(4)
C22 0.186(7) 0.101(5) 0.119(5) -0.058(4) 0.038(5) -0.068(5)
C23 0.077(4) 0.077(4) 0.184(7) -0.030(4) 0.023(4) -0.029(3)
C30 0.063(3) 0.040(2) 0.066(3) -0.0029(19) -0.007(2) 0.0012(19)
C31 0.082(3) 0.049(3) 0.111(4) -0.003(3) -0.009(3) 0.014(2)
C32 0.099(4) 0.058(3) 0.070(3) 0.013(2) -0.002(3) -0.017(3)
C33 0.066(3) 0.056(3) 0.100(4) -0.008(3) -0.010(3) -0.011(2)
C40 0.049(2) 0.061(2) 0.058(2) 0.011(2) 0.0084(19) 0.002(2)
C41 0.059(3) 0.107(4) 0.099(4) 0.035(3) 0.013(3) -0.006(3)
C42 0.065(3) 0.102(4) 0.067(3) 0.023(3) -0.006(2) 0.002(3)
C43 0.121(4) 0.060(3) 0.079(3) 0.020(3) 0.021(3) 0.014(3)
C50 0.047(2) 0.040(2) 0.056(2) -0.0038(18) -0.0069(18) 0.0040(17)
C51 0.046(3) 0.069(3) 0.094(4) -0.018(3) 0.001(3) -0.005(2)
C52 0.054(3) 0.110(5) 0.196(8) -0.062(6) -0.040(5) 0.018(3)
C53 0.152(8) 0.111(6) 0.182(9) -0.063(6) -0.112(8) 0.062(6)
C54 0.193(8) 0.077(4) 0.071(4) -0.005(3) -0.057(5) 0.043(5)
C55 0.093(4) 0.050(2) 0.054(3) 0.000(2) -0.010(3) 0.013(2)

loop_
_atom_type_symbol
_atom_type_description
_atom_type_scat_dispersion_real
_atom_type_scat_dispersion_imag
_atom_type_scat_source
P P 0.1023 0.0942 'International Tables Vol C Tables 4.2.6.8 and 6.1.1.4'
Si Si 0.0817 0.0704 'International Tables Vol C Tables 4.2.6.8 and 6.1.1.4'
N N 0.0061 0.0033 'International Tables Vol C Tables 4.2.6.8 and 6.1.1.4'
C C 0.0033 0.0016 'International Tables Vol C Tables 4.2.6.8 and 6.1.1.4'
H H 0.0000 0.0000 'International Tables Vol C Tables 4.2.6.8 and 6.1.1.4'

loop_
_geom_angle_atom_site_label_1
_geom_angle_atom_site_label_2
_geom_angle_atom_site_label_3
_geom_angle
_geom_angle_site_symmetry_1
_geom_angle_site_symmetry_3
_geom_angle_publ_flag
C10 N1 P1 123.7(2) . . ?
C10 N1 Si1 129.7(2) . . ?
P1 N1 Si1 94.63(15) . . ?
C20 N2 P1 127.6(3) . . ?
C20 N2 Si1 129.7(3) . . ?
P1 N2 Si1 95.49(16) . . ?
C30 N3 P2 127.5(2) . . ?
C30 N3 Si2 130.7(2) . . ?
P2 N3 Si2 95.61(15) . . ?
C40 N4 Si2 131.9(2) . . ?
C40 N4 P2 124.2(2) . . ?
Si2 N4 P2 95.17(15) . . ?
C50 N5 P2 124.7(2) . . ?
C50 N5 P1 126.2(2) . . ?
P2 N5 P1 108.96(15) . . ?
N2 P1 N1 84.10(15) . . ?
N2 P1 N5 106.51(15) . . ?
N1 P1 N5 109.96(15) . . ?
N2 P1 Si1 42.43(11) . . ?
N1 P1 Si1 42.70(11) . . ?
N5 P1 Si1 122.23(10) . . ?
N3 P2 N4 83.92(15) . . ?
N3 P2 N5 106.47(14) . . ?
N4 P2 N5 109.65(15) . . ?
N3 P2 Si2 42.33(10) . . ?
N4 P2 Si2 42.41(10) . . ?
N5 P2 Si2 121.14(10) . . ?
N2 Si1 N1 83.71(14) . . ?
N2 Si1 C2 116.7(2) . . ?
N1 Si1 C2 118.3(2) . . ?
N2 Si1 C1 115.6(2) . . ?
N1 Si1 C1 114.5(2) . . ?
C2 Si1 C1 107.0(3) . . ?
N2 Si1 P1 42.08(10) . . ?
N1 Si1 P1 42.67(10) . . ?
C2 Si1 P1 135.6(2) . . ?
C1 Si1 P1 117.36(19) . . ?
N3 Si2 N4 83.66(14) . . ?
N3 Si2 C4 116.5(2) . . ?
N4 Si2 C4 117.4(2) . . ?
N3 Si2 C3 116.1(2) . . ?
N4 Si2 C3 115.4(2) . . ?
C4 Si2 C3 106.8(3) . . ?
N3 Si2 P2 42.06(10) . . ?
N4 Si2 P2 42.42(10) . . ?
C4 Si2 P2 133.95(19) . . ?
C3 Si2 P2 119.22(17) . . ?
N1 C10 C12 109.3(4) . . ?
N1 C10 C11 109.8(3) . . ?
C12 C10 C11 110.4(4) . . ?
N1 C10 C13 111.4(4) . . ?
C12 C10 C13 109.1(4) . . ?
C11 C10 C13 106.9(4) . . ?
N2 C20 C23 110.9(4) . . ?
N2 C20 C22 108.8(4) . . ?
C23 C20 C22 109.5(5) . . ?
N2 C20 C21 110.0(4) . . ?
C23 C20 C21 108.7(5) . . ?
C22 C20 C21 108.9(5) . . ?
N3 C30 C31 108.7(3) . . ?
N3 C30 C32 110.0(3) . . ?
C31 C30 C32 108.2(4) . . ?
N3 C30 C33 110.9(3) . . ?
C31 C30 C33 109.0(4) . . ?
C32 C30 C33 110.0(4) . . ?
N4 C40 C43 110.3(3) . . ?
N4 C40 C41 108.3(3) . . ?
C43 C40 C41 109.6(4) . . ?
N4 C40 C42 110.8(3) . . ?
C43 C40 C42 109.1(4) . . ?
C41 C40 C42 108.8(4) . . ?
C51 C50 C55 119.1(4) . . ?
C51 C50 N5 121.1(4) . . ?
C55 C50 N5 119.9(4) . . ?
N6B C51 C50 132.4(6) . . ?
N6B C51 C52 107.3(7) . . ?
C50 C51 C52 120.1(6) . . ?
C53 C52 C51 120.6(7) . . ?
C52 C53 C54 121.2(7) . . ?
C53 C54 C55 121.0(7) . . ?
N6A C55 C54 112.1(6) . . ?
N6A C55 C50 129.8(5) . . ?
C54 C55 C50 118.1(6) . . ?

loop_
_geom_bond_atom_site_label_1
_geom_bond_atom_site_label_2
_geom_bond_distance
_geom_bond_site_symmetry_2
_geom_bond_publ_flag
N1 C10 1.478(5) . ?
N1 P1 1.739(3) . ?
N1 Si1 1.740(3) . ?
N2 C20 1.478(5) . ?
N2 P1 1.721(3) . ?
N2 Si1 1.733(3) . ?
N3 C30 1.469(5) . ?
N3 P2 1.724(3) . ?
N3 Si2 1.732(3) . ?
N4 C40 1.483(5) . ?
N4 Si2 1.734(3) . ?
N4 P2 1.734(3) . ?
N5 C50 1.439(5) . ?
N5 P2 1.753(3) . ?
N5 P1 1.758(3) . ?
N6A C55 1.267(7) . ?
N6B C51 1.192(10) . ?
P1 Si1 2.5570(15) . ?
P2 Si2 2.5603(14) . ?
Si1 C2 1.849(5) . ?
Si1 C1 1.856(5) . ?
Si2 C4 1.850(5) . ?
Si2 C3 1.868(5) . ?
C10 C12 1.508(6) . ?
C10 C11 1.511(6) . ?
C10 C13 1.535(6) . ?
C20 C23 1.498(7) . ?
C20 C22 1.507(7) . ?
C20 C21 1.532(7) . ?
C30 C31 1.525(6) . ?
C30 C32 1.529(6) . ?
C30 C33 1.532(6) . ?
C40 C43 1.514(6) . ?
C40 C41 1.525(6) . ?
C40 C42 1.527(6) . ?
C50 C51 1.376(6) . ?
C50 C55 1.405(6) . ?
C51 C52 1.391(8) . ?
C52 C53 1.328(12) . ?
C53 C54 1.347(12) . ?
C54 C55 1.402(8) . ?
